data_1574965
loop_
_publ_author_name
'Ghosh, Moushakhi'
'Gaurav, Kumar'
'Panwaria, Prakash'
'Panday, Rishukumar'
'Tothadi, Srinu'
'Khan, Shabana'

_publ_section_title
;
 Driving diverse bond functionalisation with <i>N</i>-heterocyclic
 silylene-coinage metal-aryl complexes.
;
_journal_issue 32
_journal_name_full 'Chemical science'
_journal_page_first 14518
_journal_page_last 14533
_journal_paper_doi 10.1039/d5sc00879d
_journal_volume 16
_journal_year 2025
_chemical_formula_moiety 'C60 H104 Cu2 N6 Se2 Si6'
_chemical_formula_sum 'C60 H104 Cu2 N6 Se2 Si6'
_chemical_formula_weight 1363.03
_space_group_crystal_system monoclinic
_space_group_IT_number 14
_space_group_name_Hall '-P 2yn'
_space_group_name_H-M_alt 'P 1 21/n 1'
_atom_sites_solution_hydrogens difmap
_audit_block_doi 10.5517/ccdc.csd.cc2j20pb
_audit_creation_date 2024-01-08
_audit_creation_method
;
Olex2 1.3
(compiled 2020.11.12 svn.r5f609507 for OlexSys, GUI svn.r6272)
;
_audit_update_record
;
2024-01-15 deposited with the CCDC.	2025-06-30 downloaded from the CCDC.
;
_cell_angle_alpha 90
_cell_angle_beta 91.670(5)
_cell_angle_gamma 90
_cell_formula_units_Z 2
_cell_length_a 16.060(3)
_cell_length_b 9.6579(15)
_cell_length_c 22.092(4)
_cell_measurement_reflns_used 9916
_cell_measurement_temperature 150
_cell_measurement_theta_max 28.41
_cell_measurement_theta_min 2.30
_cell_volume 3425.1(10)
_computing_molecular_graphics 'Olex2 1.3 (Dolomanov et al., 2009)'
_computing_publication_material 'Olex2 1.3 (Dolomanov et al., 2009)'
_computing_structure_refinement 'ShelXL (Sheldrick, 2015)'
_computing_structure_solution 'SHELXT 2014/5 (Sheldrick, 2014)'
_diffrn_ambient_temperature 150
_diffrn_measured_fraction_theta_full 1.000
_diffrn_measured_fraction_theta_max 0.982
_diffrn_measurement_device_type 'Bruker APEX-II CCD'
_diffrn_measurement_method '\f and \w scans'
_diffrn_radiation_type MoK\a
_diffrn_radiation_wavelength 0.71073
_diffrn_reflns_av_R_equivalents 0.0801
_diffrn_reflns_av_unetI/netI 0.0320
_diffrn_reflns_Laue_measured_fraction_full 1.000
_diffrn_reflns_Laue_measured_fraction_max 0.982
_diffrn_reflns_limit_h_max 21
_diffrn_reflns_limit_h_min -21
_diffrn_reflns_limit_k_max 12
_diffrn_reflns_limit_k_min -12
_diffrn_reflns_limit_l_max 29
_diffrn_reflns_limit_l_min -29
_diffrn_reflns_number 156003
_diffrn_reflns_point_group_measured_fraction_full 1.000
_diffrn_reflns_point_group_measured_fraction_max 0.982
_diffrn_reflns_theta_full 25.242
_diffrn_reflns_theta_max 28.866
_diffrn_reflns_theta_min 1.546
_diffrn_standards_number 0
_exptl_absorpt_coefficient_mu 1.828
_exptl_absorpt_correction_T_max 0.7457
_exptl_absorpt_correction_T_min 0.4695
_exptl_absorpt_correction_type multi-scan
_exptl_absorpt_process_details
'SADABS-2016/2 (Bruker,2016/2) was used for absorption correction. wR2(int) was 0.1570 before and 0.1128 after correction. The Ratio of minimum to maximum transmission is 0.6296. The \l/2 correction factor is Not present.'
_exptl_crystal_colour colourless
_exptl_crystal_colour_primary colourless
_exptl_crystal_density_diffrn 1.322
_exptl_crystal_description block
_exptl_crystal_F_000 1432
_exptl_crystal_size_max 0.16
_exptl_crystal_size_mid 0.11
_exptl_crystal_size_min 0.05
_refine_diff_density_max 0.554
_refine_diff_density_min -0.468
_refine_diff_density_rms 0.071
_refine_ls_extinction_method none
_refine_ls_goodness_of_fit_ref 1.068
_refine_ls_hydrogen_treatment refall
_refine_ls_matrix_type full
_refine_ls_number_parameters 551
_refine_ls_number_reflns 8819
_refine_ls_number_restraints 0
_refine_ls_restrained_S_all 1.068
_refine_ls_R_factor_all 0.0386
_refine_ls_R_factor_gt 0.0285
_refine_ls_shift/su_max 0.001
_refine_ls_shift/su_mean 0.000
_refine_ls_structure_factor_coef Fsqd
_refine_ls_weighting_details 'w=1/[\s^2^(Fo^2^)+(0.0211P)^2^+2.7250P] where P=(Fo^2^+2Fc^2^)/3'
_refine_ls_weighting_scheme calc
_refine_ls_wR_factor_gt 0.0624
_refine_ls_wR_factor_ref 0.0671
_reflns_Friedel_coverage 0.000
_reflns_number_gt 7627
_reflns_number_total 8819
_reflns_threshold_expression 'I > 2\s(I)'
_cod_data_source_file d5sc00879d2.cif
_cod_data_source_block a1_a
_cod_depositor_comments 'Adding full bibliography for 1574965--1574988.cif.'
_cod_database_code 1574965
_shelx_shelxl_version_number 2018/3
_shelx_space_group_comment
;
The symmetry employed for this shelxl refinement is uniquely defined
by the following loop, which should always be used as a source of
symmetry information in preference to the above space-group names.
They are only intended as comments.
;
_shelx_estimated_absorpt_t_max 0.914
_shelx_estimated_absorpt_t_min 0.759
_olex2_refinement_description
;
;
_olex2_submission_special_instructions 'No special instructions were received'

loop_
_space_group_symop_operation_xyz
'x, y, z'
'-x+1/2, y+1/2, -z+1/2'
'-x, -y, -z'
'x-1/2, -y-1/2, z-1/2'

loop_
_atom_site_label
_atom_site_type_symbol
_atom_site_fract_x
_atom_site_fract_y
_atom_site_fract_z
_atom_site_U_iso_or_equiv
_atom_site_adp_type
_atom_site_occupancy
_atom_site_site_symmetry_order
_atom_site_calc_flag
_atom_site_refinement_flags_posn
_atom_site_refinement_flags_adp
_atom_site_refinement_flags_occupancy
_atom_site_disorder_assembly
_atom_site_disorder_group
Se1 Se 0.42941(2) 0.55433(2) 0.44041(2) 0.01757(5) Uani 1 1 d . . . . .
Cu1 Cu 0.57290(2) 0.61263(2) 0.47273(2) 0.01613(5) Uani 1 1 d . . . . .
Si1 Si 0.68505(3) 0.74131(5) 0.44888(2) 0.01276(9) Uani 1 1 d . . . . .
Si3 Si 0.62157(3) 0.81342(5) 0.32704(2) 0.01461(9) Uani 1 1 d . . . . .
Si2 Si 0.79471(3) 0.91669(5) 0.36253(2) 0.01579(9) Uani 1 1 d . . . . .
N1 N 0.78288(8) 0.65898(15) 0.47719(6) 0.0152(3) Uani 1 1 d . . . . .
N3 N 0.70367(8) 0.82847(15) 0.38150(6) 0.0144(3) Uani 1 1 d . . . . .
N2 N 0.72945(8) 0.84305(14) 0.51292(6) 0.0144(3) Uani 1 1 d . . . . .
C10 C 0.78578(10) 0.74433(17) 0.52477(7) 0.0145(3) Uani 1 1 d . . . . .
C1 C 0.42843(10) 0.46520(18) 0.36217(7) 0.0161(3) Uani 1 1 d . . . . .
C11 C 0.83604(10) 0.72787(18) 0.58185(8) 0.0173(3) Uani 1 1 d . . . . .
C21 C 0.70063(11) 0.96096(18) 0.54982(8) 0.0181(3) Uani 1 1 d . . . . .
C2 C 0.37545(10) 0.51620(19) 0.31545(8) 0.0184(3) Uani 1 1 d . . . . .
C6 C 0.47943(11) 0.35071(18) 0.35132(8) 0.0187(3) Uani 1 1 d . . . . .
C12 C 0.80127(12) 0.6592(2) 0.62999(8) 0.0222(4) Uani 1 1 d . . . . .
H12 H 0.7514(13) 0.622(2) 0.6258(9) 0.020(5) Uiso 1 1 d . . . . .
C28 C 0.52288(11) 0.8806(2) 0.35790(9) 0.0208(4) Uani 1 1 d . . . . .
H28A H 0.5003(16) 0.821(3) 0.3868(12) 0.048(7) Uiso 1 1 d . . . . .
H28B H 0.4826(15) 0.894(3) 0.3247(11) 0.036(6) Uiso 1 1 d . . . . .
H28C H 0.5303(16) 0.969(3) 0.3769(12) 0.042(7) Uiso 1 1 d . . . . .
C29 C 0.61031(12) 0.6292(2) 0.30328(9) 0.0215(4) Uani 1 1 d . . . . .
H29A H 0.6571(17) 0.599(3) 0.2864(12) 0.044(7) Uiso 1 1 d . . . . .
H29B H 0.5655(15) 0.618(3) 0.2744(11) 0.037(7) Uiso 1 1 d . . . . .
H29C H 0.5977(15) 0.572(3) 0.3363(11) 0.035(6) Uiso 1 1 d . . . . .
C3 C 0.37353(11) 0.4489(2) 0.25977(8) 0.0229(4) Uani 1 1 d . . . . .
H3 H 0.3391(15) 0.484(2) 0.2287(11) 0.032(6) Uiso 1 1 d . . . . .
C27 C 0.84559(13) 0.8255(2) 0.29896(9) 0.0232(4) Uani 1 1 d . . . . .
H27A H 0.8634(15) 0.738(3) 0.3111(11) 0.040(7) Uiso 1 1 d . . . . .
H27B H 0.8942(17) 0.873(3) 0.2898(11) 0.042(7) Uiso 1 1 d . . . . .
H27C H 0.8121(16) 0.816(3) 0.2651(12) 0.048(8) Uiso 1 1 d . . . . .
C8 C 0.32059(13) 0.6404(2) 0.32423(9) 0.0247(4) Uani 1 1 d . . . . .
H8A H 0.2880(15) 0.661(3) 0.2880(11) 0.035(6) Uiso 1 1 d . . . . .
H8B H 0.3525(15) 0.720(3) 0.3347(10) 0.033(6) Uiso 1 1 d . . . . .
H8C H 0.2819(15) 0.628(2) 0.3567(11) 0.032(6) Uiso 1 1 d . . . . .
C4 C 0.42223(12) 0.3333(2) 0.24838(8) 0.0237(4) Uani 1 1 d . . . . .
C17 C 0.82719(12) 0.52762(19) 0.46533(9) 0.0222(4) Uani 1 1 d . . . . .
C5 C 0.47494(11) 0.2864(2) 0.29488(8) 0.0219(4) Uani 1 1 d . . . . .
H5 H 0.5088(13) 0.209(2) 0.2884(10) 0.025(6) Uiso 1 1 d . . . . .
C7 C 0.53968(13) 0.2953(2) 0.39883(9) 0.0253(4) Uani 1 1 d . . . . .
H7A H 0.5712(16) 0.219(3) 0.3819(11) 0.041(7) Uiso 1 1 d . . . . .
H7B H 0.5098(15) 0.267(3) 0.4354(12) 0.040(7) Uiso 1 1 d . . . . .
H7C H 0.5759(15) 0.368(3) 0.4132(11) 0.034(6) Uiso 1 1 d . . . . .
C16 C 0.91551(12) 0.7832(2) 0.58796(9) 0.0268(4) Uani 1 1 d . . . . .
H16 H 0.9405(16) 0.827(3) 0.5573(11) 0.041(7) Uiso 1 1 d . . . . .
C30 C 0.63791(13) 0.9180(2) 0.25681(9) 0.0253(4) Uani 1 1 d . . . . .
H30A H 0.6275(15) 1.011(3) 0.2630(11) 0.034(6) Uiso 1 1 d . . . . .
H30B H 0.5966(16) 0.889(3) 0.2277(12) 0.041(7) Uiso 1 1 d . . . . .
H30C H 0.6878(17) 0.908(3) 0.2399(12) 0.041(7) Uiso 1 1 d . . . . .
C26 C 0.77087(14) 1.1020(2) 0.34394(11) 0.0278(4) Uani 1 1 d . . . . .
H26A H 0.739(2) 1.116(4) 0.3119(16) 0.075(11) Uiso 1 1 d . . . . .
H26B H 0.8215(16) 1.154(3) 0.3393(11) 0.042(7) Uiso 1 1 d . . . . .
H26C H 0.7433(18) 1.142(3) 0.3756(14) 0.058(9) Uiso 1 1 d . . . . .
C13 C 0.84550(13) 0.6460(2) 0.68453(9) 0.0290(4) Uani 1 1 d . . . . .
H13 H 0.8214(15) 0.601(3) 0.7155(11) 0.037(7) Uiso 1 1 d . . . . .
C25 C 0.87751(12) 0.9300(2) 0.42331(9) 0.0271(4) Uani 1 1 d . . . . .
H25A H 0.8616(17) 0.988(3) 0.4554(13) 0.050(8) Uiso 1 1 d . . . . .
H25B H 0.9228(15) 0.972(3) 0.4059(11) 0.035(6) Uiso 1 1 d . . . . .
H25C H 0.8988(16) 0.841(3) 0.4394(12) 0.046(7) Uiso 1 1 d . . . . .
C14 C 0.92396(14) 0.7032(3) 0.69068(10) 0.0351(5) Uani 1 1 d . . . . .
H14 H 0.9512(17) 0.693(3) 0.7270(12) 0.049(8) Uiso 1 1 d . . . . .
C9 C 0.41905(16) 0.2622(3) 0.18764(10) 0.0365(5) Uani 1 1 d . . . . .
H9A H 0.442(2) 0.323(4) 0.1584(17) 0.094(13) Uiso 1 1 d . . . . .
H9B H 0.366(2) 0.253(4) 0.1723(16) 0.085(11) Uiso 1 1 d . . . . .
H9C H 0.451(2) 0.182(4) 0.1862(15) 0.079(11) Uiso 1 1 d . . . . .
C18 C 0.91614(14) 0.5587(3) 0.44695(12) 0.0368(5) Uani 1 1 d . . . . .
H18A H 0.9172(18) 0.616(3) 0.4094(14) 0.056(8) Uiso 1 1 d . . . . .
H18B H 0.9433(17) 0.471(3) 0.4402(12) 0.051(8) Uiso 1 1 d . . . . .
H18C H 0.9479(19) 0.607(3) 0.4782(14) 0.058(9) Uiso 1 1 d . . . . .
C15 C 0.95943(14) 0.7702(3) 0.64288(10) 0.0376(5) Uani 1 1 d . . . . .
H15 H 1.0146(16) 0.809(3) 0.6480(11) 0.042(7) Uiso 1 1 d . . . . .
C24 C 0.66605(18) 0.9146(3) 0.60932(11) 0.0398(6) Uani 1 1 d . . . . .
H24A H 0.6289(19) 0.847(3) 0.6031(13) 0.058(9) Uiso 1 1 d . . . . .
H24B H 0.6380(16) 0.992(3) 0.6288(11) 0.042(7) Uiso 1 1 d . . . . .
H24C H 0.705(2) 0.869(4) 0.6371(16) 0.084(11) Uiso 1 1 d . . . . .
C22 C 0.6318(2) 1.0296(3) 0.51257(12) 0.0542(9) Uani 1 1 d . . . . .
H22A H 0.650(2) 1.055(3) 0.4751(16) 0.067(10) Uiso 1 1 d . . . . .
H22B H 0.6149(16) 1.114(3) 0.5331(12) 0.046(7) Uiso 1 1 d . . . . .
H22C H 0.590(3) 0.973(5) 0.504(2) 0.13(2) Uiso 1 1 d . . . . .
C19 C 0.8284(2) 0.4298(3) 0.51877(13) 0.0461(7) Uani 1 1 d . . . . .
H19A H 0.8640(18) 0.464(3) 0.5548(13) 0.052(8) Uiso 1 1 d . . . . .
H19B H 0.8517(18) 0.344(3) 0.5065(13) 0.057(8) Uiso 1 1 d . . . . .
H19C H 0.7725(18) 0.414(3) 0.5270(12) 0.045(8) Uiso 1 1 d . . . . .
C20 C 0.78208(18) 0.4643(3) 0.41055(15) 0.0489(7) Uani 1 1 d . . . . .
H20A H 0.730(2) 0.430(3) 0.4270(13) 0.058(9) Uiso 1 1 d . . . . .
H20B H 0.811(2) 0.382(3) 0.3999(14) 0.070(10) Uiso 1 1 d . . . . .
H20C H 0.771(3) 0.529(5) 0.378(2) 0.123(17) Uiso 1 1 d . . . . .
C23 C 0.7704(2) 1.0630(3) 0.5620(2) 0.0691(12) Uani 1 1 d . . . . .
H23A H 0.816(2) 1.026(4) 0.5795(16) 0.074(12) Uiso 1 1 d . . . . .
H23B H 0.7506(18) 1.140(3) 0.5849(13) 0.055(8) Uiso 1 1 d . . . . .
H23C H 0.790(3) 1.083(5) 0.527(2) 0.129(19) Uiso 1 1 d . . . . .

loop_
_atom_site_aniso_label
_atom_site_aniso_U_11
_atom_site_aniso_U_22
_atom_site_aniso_U_33
_atom_site_aniso_U_23
_atom_site_aniso_U_13
_atom_site_aniso_U_12
Se1 0.01817(8) 0.02024(9) 0.01422(8) 0.00274(6) -0.00059(6) -0.00586(7)
Cu1 0.01639(10) 0.01658(11) 0.01553(10) -0.00008(8) 0.00222(7) -0.00453(8)
Si1 0.0129(2) 0.0131(2) 0.0123(2) -0.00004(16) 0.00085(15) -0.00114(16)
Si3 0.0155(2) 0.0157(2) 0.0127(2) 0.00070(17) 0.00114(16) -0.00106(17)
Si2 0.0160(2) 0.0151(2) 0.0165(2) -0.00092(17) 0.00442(17) -0.00337(17)
N1 0.0142(6) 0.0137(7) 0.0176(7) -0.0023(5) -0.0001(5) 0.0011(5)
N3 0.0144(6) 0.0156(7) 0.0134(6) 0.0005(5) 0.0015(5) -0.0025(5)
N2 0.0153(6) 0.0140(7) 0.0139(6) -0.0016(5) 0.0004(5) 0.0003(5)
C10 0.0127(7) 0.0151(8) 0.0156(7) -0.0003(6) 0.0012(6) -0.0024(6)
C1 0.0154(7) 0.0174(8) 0.0156(7) 0.0039(6) 0.0008(6) -0.0059(6)
C11 0.0177(8) 0.0167(8) 0.0172(8) -0.0012(6) -0.0028(6) 0.0015(6)
C21 0.0222(8) 0.0138(8) 0.0183(8) -0.0031(6) 0.0027(6) 0.0021(7)
C2 0.0154(8) 0.0210(9) 0.0186(8) 0.0048(7) 0.0001(6) -0.0031(7)
C6 0.0174(8) 0.0181(8) 0.0207(8) 0.0040(7) 0.0011(6) -0.0051(7)
C12 0.0190(9) 0.0237(9) 0.0238(9) 0.0028(7) -0.0020(7) -0.0023(7)
C28 0.0185(8) 0.0224(9) 0.0216(9) 0.0020(7) 0.0010(7) 0.0013(7)
C29 0.0238(9) 0.0210(9) 0.0197(9) -0.0042(7) -0.0006(7) -0.0030(7)
C3 0.0197(8) 0.0320(10) 0.0167(8) 0.0038(7) -0.0031(7) -0.0032(8)
C27 0.0239(9) 0.0241(10) 0.0219(9) -0.0016(7) 0.0073(7) 0.0014(8)
C8 0.0251(9) 0.0258(10) 0.0229(9) 0.0050(8) -0.0032(8) 0.0030(8)
C4 0.0218(9) 0.0304(10) 0.0192(8) -0.0013(7) 0.0024(7) -0.0071(8)
C17 0.0237(9) 0.0160(8) 0.0269(9) -0.0044(7) 0.0008(7) 0.0068(7)
C5 0.0199(8) 0.0208(9) 0.0251(9) 0.0007(7) 0.0053(7) -0.0015(7)
C7 0.0240(9) 0.0230(10) 0.0285(10) 0.0034(8) -0.0059(8) 0.0026(8)
C16 0.0210(9) 0.0349(11) 0.0244(9) 0.0051(8) -0.0027(7) -0.0073(8)
C30 0.0260(10) 0.0302(11) 0.0196(9) 0.0072(8) 0.0003(7) -0.0037(8)
C26 0.0301(10) 0.0171(9) 0.0367(12) -0.0005(8) 0.0074(9) -0.0043(8)
C13 0.0314(10) 0.0352(11) 0.0203(9) 0.0071(8) -0.0009(8) 0.0023(9)
C25 0.0205(9) 0.0368(12) 0.0241(9) 0.0000(9) 0.0027(7) -0.0129(8)
C14 0.0312(11) 0.0497(14) 0.0237(10) 0.0044(9) -0.0112(8) 0.0005(10)
C9 0.0345(12) 0.0491(15) 0.0259(11) -0.0126(10) 0.0010(9) -0.0046(11)
C18 0.0271(11) 0.0339(12) 0.0498(14) -0.0013(11) 0.0095(10) 0.0122(9)
C15 0.0241(10) 0.0551(15) 0.0329(11) 0.0032(10) -0.0113(9) -0.0114(10)
C24 0.0544(15) 0.0348(13) 0.0315(12) 0.0042(10) 0.0237(11) 0.0152(12)
C22 0.085(2) 0.0502(17) 0.0266(12) -0.0095(11) -0.0098(13) 0.0518(17)
C19 0.0662(19) 0.0206(11) 0.0529(16) 0.0111(11) 0.0241(14) 0.0164(12)
C20 0.0454(15) 0.0366(14) 0.0637(18) -0.0342(13) -0.0165(13) 0.0161(12)
C23 0.0459(17) 0.0376(15) 0.126(3) -0.0553(19) 0.041(2) -0.0220(13)

loop_
_atom_type_symbol
_atom_type_description
_atom_type_scat_dispersion_real
_atom_type_scat_dispersion_imag
_atom_type_scat_source
C C 0.0033 0.0016 'International Tables Vol C Tables 4.2.6.8 and 6.1.1.4'
H H 0.0000 0.0000 'International Tables Vol C Tables 4.2.6.8 and 6.1.1.4'
Cu Cu 0.3201 1.2651 'International Tables Vol C Tables 4.2.6.8 and 6.1.1.4'
N N 0.0061 0.0033 'International Tables Vol C Tables 4.2.6.8 and 6.1.1.4'
Se Se -0.0929 2.2259 'International Tables Vol C Tables 4.2.6.8 and 6.1.1.4'
Si Si 0.0817 0.0704 'International Tables Vol C Tables 4.2.6.8 and 6.1.1.4'

loop_
_citation_id
_citation_doi
_citation_year
1 10.26434/chemrxiv-2024-7rpw5 2024

loop_
_geom_angle_atom_site_label_1
_geom_angle_atom_site_label_2
_geom_angle_atom_site_label_3
_geom_angle
_geom_angle_site_symmetry_1
_geom_angle_site_symmetry_3
_geom_angle_publ_flag
Cu1 Se1 Cu1 87.692(11) . 3_666 ?
C1 Se1 Cu1 110.20(5) . . ?
C1 Se1 Cu1 113.48(5) . 3_666 ?
Se1 Cu1 Se1 92.307(11) . 3_666 ?
Si1 Cu1 Se1 143.517(17) . . ?
Si1 Cu1 Se1 124.119(16) . 3_666 ?
Cu1 Si1 C10 112.68(5) . . ?
N1 Si1 Cu1 111.01(5) . . ?
N1 Si1 C10 35.57(6) . . ?
N3 Si1 Cu1 128.41(5) . . ?
N3 Si1 N1 109.30(7) . . ?
N3 Si1 N2 108.95(7) . . ?
N3 Si1 C10 118.86(6) . . ?
N2 Si1 Cu1 113.93(5) . . ?
N2 Si1 N1 70.45(6) . . ?
N2 Si1 C10 35.55(6) . . ?
N3 Si3 C28 110.42(8) . . ?
N3 Si3 C29 109.59(8) . . ?
N3 Si3 C30 113.56(8) . . ?
C28 Si3 C29 111.10(9) . . ?
C28 Si3 C30 104.86(9) . . ?
C29 Si3 C30 107.21(10) . . ?
N3 Si2 C27 109.69(8) . . ?
N3 Si2 C26 110.49(9) . . ?
N3 Si2 C25 116.29(8) . . ?
C27 Si2 C26 112.16(10) . . ?
C27 Si2 C25 104.80(10) . . ?
C25 Si2 C26 103.24(11) . . ?
C10 N1 Si1 90.60(10) . . ?
C10 N1 C17 131.44(14) . . ?
C17 N1 Si1 135.60(12) . . ?
Si1 N3 Si3 113.52(8) . . ?
Si1 N3 Si2 127.12(8) . . ?
Si2 N3 Si3 119.25(8) . . ?
C10 N2 Si1 90.84(10) . . ?
C10 N2 C21 131.40(14) . . ?
C21 N2 Si1 135.20(11) . . ?
N1 C10 Si1 53.82(8) . . ?
N1 C10 C11 127.41(15) . . ?
N2 C10 Si1 53.62(8) . . ?
N2 C10 N1 106.17(14) . . ?
N2 C10 C11 126.24(15) . . ?
C11 C10 Si1 166.47(12) . . ?
C2 C1 Se1 119.31(13) . . ?
C6 C1 Se1 121.03(13) . . ?
C6 C1 C2 119.66(16) . . ?
C12 C11 C10 118.80(15) . . ?
C12 C11 C16 120.03(16) . . ?
C16 C11 C10 121.15(16) . . ?
N2 C21 C24 112.33(16) . . ?
N2 C21 C22 105.81(15) . . ?
N2 C21 C23 110.91(16) . . ?
C24 C21 C22 108.8(2) . . ?
C24 C21 C23 109.2(3) . . ?
C23 C21 C22 109.8(3) . . ?
C1 C2 C8 121.90(16) . . ?
C3 C2 C1 118.85(17) . . ?
C3 C2 C8 119.25(16) . . ?
C1 C6 C7 121.91(16) . . ?
C5 C6 C1 119.33(16) . . ?
C5 C6 C7 118.77(17) . . ?
C11 C12 C13 120.23(18) . . ?
C4 C3 C2 122.49(17) . . ?
C3 C4 C9 121.49(19) . . ?
C5 C4 C3 117.53(17) . . ?
C5 C4 C9 121.0(2) . . ?
N1 C17 C18 109.69(16) . . ?
N1 C17 C19 113.08(16) . . ?
N1 C17 C20 105.35(16) . . ?
C19 C17 C18 109.9(2) . . ?
C19 C17 C20 111.4(2) . . ?
C20 C17 C18 107.2(2) . . ?
C4 C5 C6 122.12(18) . . ?
C11 C16 C15 119.47(19) . . ?
C14 C13 C12 119.51(19) . . ?
C15 C14 C13 120.68(19) . . ?
C14 C15 C16 120.1(2) . . ?

loop_
_geom_bond_atom_site_label_1
_geom_bond_atom_site_label_2
_geom_bond_distance
_geom_bond_site_symmetry_2
_geom_bond_publ_flag
Se1 Cu1 2.4579(5) . ?
Se1 Cu1 2.5075(4) 3_666 ?
Se1 C1 1.9307(17) . ?
Cu1 Si1 2.2631(6) . ?
Si1 N1 1.8532(15) . ?
Si1 N3 1.7434(14) . ?
Si1 N2 1.8484(14) . ?
Si1 C10 2.2957(17) . ?
Si3 N3 1.7649(15) . ?
Si3 C28 1.8604(19) . ?
Si3 C29 1.8627(19) . ?
Si3 C30 1.876(2) . ?
Si2 N3 1.7537(14) . ?
Si2 C27 1.8664(19) . ?
Si2 C26 1.873(2) . ?
Si2 C25 1.866(2) . ?
N1 C10 1.336(2) . ?
N1 C17 1.482(2) . ?
N2 C10 1.335(2) . ?
N2 C21 1.482(2) . ?
C10 C11 1.486(2) . ?
C1 C2 1.407(2) . ?
C1 C6 1.401(2) . ?
C11 C12 1.385(3) . ?
C11 C16 1.387(3) . ?
C21 C24 1.510(3) . ?
C21 C22 1.512(3) . ?
C21 C23 1.510(3) . ?
C2 C3 1.391(3) . ?
C2 C8 1.504(3) . ?
C6 C5 1.393(3) . ?
C6 C7 1.505(3) . ?
C12 C13 1.387(3) . ?
C3 C4 1.391(3) . ?
C4 C5 1.388(3) . ?
C4 C9 1.507(3) . ?
C17 C18 1.526(3) . ?
C17 C19 1.512(3) . ?
C17 C20 1.520(3) . ?
C16 C15 1.391(3) . ?
C13 C14 1.379(3) . ?
C14 C15 1.376(3) . ?
